data_1567701
loop_
_publ_author_name
'Zhang, Chun'
'Yang, Man'
'Qiu, Yanjie'
'Song, Meijun'
'Wang, Hongyan'
'Yang, Min'
'Xie, Wenlin'
'Wu, Jie'
'Ye, Shengqing'

_publ_section_title
;
 Alkoxysulfonyl Radical Species: Acquisition and Transformation towards
 Sulfonate Esters through Electrochemistry
;
_journal_name_full 'Chemical Science'
_journal_paper_doi 10.1039/D2SC04027A
_journal_year 2022
_chemical_formula_sum 'C14 H20 O4 S'
_chemical_formula_weight 284.36
_space_group_crystal_system monoclinic
_space_group_IT_number 14
_space_group_name_Hall '-P 2ybc'
_space_group_name_H-M_alt 'P 1 21/c 1'
_atom_sites_solution_hydrogens geom
_audit_block_doi 10.5517/ccdc.csd.cc29kdq0
_audit_creation_method SHELXL-2014/7
_audit_update_record
;
2021-12-31 deposited with the CCDC.	2022-09-29 downloaded from the CCDC.
;
_cell_angle_alpha 90
_cell_angle_beta 105.211(2)
_cell_angle_gamma 90
_cell_formula_units_Z 4
_cell_length_a 11.5469(15)
_cell_length_b 8.3647(11)
_cell_length_c 15.835(2)
_cell_measurement_reflns_used 2784
_cell_measurement_temperature 296(2)
_cell_measurement_theta_max 26.04
_cell_measurement_theta_min 2.67
_cell_volume 1475.9(3)
_computing_cell_refinement 'Bruker SMART'
_computing_data_collection 'Bruker SMART'
_computing_data_reduction 'Bruker SAINT'
_computing_molecular_graphics 'Bruker SHELXTL'
_computing_publication_material 'Bruker SHELXTL'
_computing_structure_refinement 'SHELXL-2014/7 (Sheldrick, 2014)'
_computing_structure_solution 'Bruker SHELXTL'
_diffrn_ambient_temperature 296(2)
_diffrn_measured_fraction_theta_full 0.997
_diffrn_measured_fraction_theta_max 0.997
_diffrn_measurement_device_type 'CCD area detector'
_diffrn_measurement_method 'phi and omega scans'
_diffrn_radiation_type MoK\a
_diffrn_radiation_wavelength 0.71073
_diffrn_reflns_av_R_equivalents 0.0208
_diffrn_reflns_av_unetI/netI 0.0238
_diffrn_reflns_Laue_measured_fraction_full 0.997
_diffrn_reflns_Laue_measured_fraction_max 0.997
_diffrn_reflns_limit_h_max 9
_diffrn_reflns_limit_h_min -13
_diffrn_reflns_limit_k_max 9
_diffrn_reflns_limit_k_min -9
_diffrn_reflns_limit_l_max 18
_diffrn_reflns_limit_l_min -18
_diffrn_reflns_number 7236
_diffrn_reflns_point_group_measured_fraction_full 0.997
_diffrn_reflns_point_group_measured_fraction_max 0.997
_diffrn_reflns_theta_full 24.997
_diffrn_reflns_theta_max 24.997
_diffrn_reflns_theta_min 2.666
_exptl_absorpt_coefficient_mu 0.226
_exptl_absorpt_correction_type none
_exptl_crystal_colour COLORLESS
_exptl_crystal_density_diffrn 1.280
_exptl_crystal_description BLOCK
_exptl_crystal_F_000 608
_exptl_crystal_size_max 0.260
_exptl_crystal_size_mid 0.210
_exptl_crystal_size_min 0.180
_refine_diff_density_max 0.178
_refine_diff_density_min -0.277
_refine_diff_density_rms 0.039
_refine_ls_extinction_method none
_refine_ls_goodness_of_fit_ref 0.984
_refine_ls_hydrogen_treatment constr
_refine_ls_matrix_type full
_refine_ls_number_parameters 176
_refine_ls_number_reflns 2589
_refine_ls_number_restraints 0
_refine_ls_restrained_S_all 0.984
_refine_ls_R_factor_all 0.0523
_refine_ls_R_factor_gt 0.0379
_refine_ls_shift/su_max 0.000
_refine_ls_shift/su_mean 0.000
_refine_ls_structure_factor_coef Fsqd
_refine_ls_weighting_details 'w=1/[\s^2^(Fo^2^)+(0.0628P)^2^+0.3602P] where P=(Fo^2^+2Fc^2^)/3'
_refine_ls_weighting_scheme calc
_refine_ls_wR_factor_gt 0.1025
_refine_ls_wR_factor_ref 0.1099
_reflns_Friedel_coverage 0.000
_reflns_number_gt 2045
_reflns_number_total 2589
_reflns_threshold_expression 'I > 2\s(I)'
_cod_data_source_file d2sc04027a2.cif
_cod_data_source_block 1
_cod_original_sg_symbol_H-M 'P 21/c'
_cod_database_code 1567701
_shelx_shelxl_version_number 2014/7
_shelx_space_group_comment
; 
The symmetry employed for this shelxl refinement is uniquely defined 
by the following loop, which should always be used as a source of 
symmetry information in preference to the above space-group names. 
They are only intended as comments. 
;
_shelx_estimated_absorpt_t_min 0.943
_shelx_estimated_absorpt_t_max 0.960

loop_
_space_group_symop_operation_xyz
'x, y, z'
'-x, y+1/2, -z+1/2'
'-x, -y, -z'
'x, -y-1/2, z-1/2'

loop_
_atom_site_label
_atom_site_type_symbol
_atom_site_fract_x
_atom_site_fract_y
_atom_site_fract_z
_atom_site_U_iso_or_equiv
_atom_site_adp_type
_atom_site_occupancy
_atom_site_site_symmetry_order
_atom_site_calc_flag
_atom_site_refinement_flags_posn
_atom_site_refinement_flags_adp
_atom_site_refinement_flags_occupancy
_atom_site_disorder_assembly
_atom_site_disorder_group
S1 S 0.41774(5) 0.08965(6) 0.37386(3) 0.05036(19) Uani 1 1 d . . . . .
O4 O 0.38077(12) 0.16946(17) 0.28182(8) 0.0524(4) Uani 1 1 d . . . . .
O1 O 0.39155(11) 0.47149(17) 0.56178(9) 0.0522(4) Uani 1 1 d . . . . .
O3 O 0.54149(14) 0.0488(2) 0.39429(10) 0.0727(5) Uani 1 1 d . . . . .
O2 O 0.33241(18) -0.03342(19) 0.36967(12) 0.0845(6) Uani 1 1 d . . . . .
C5 C 0.27735(14) 0.3038(2) 0.44648(10) 0.0371(4) Uani 1 1 d . . . . .
C4 C 0.29388(15) 0.4402(2) 0.51438(11) 0.0389(4) Uani 1 1 d . . . . .
C6 C 0.21556(15) 0.3744(2) 0.35685(11) 0.0383(4) Uani 1 1 d . . . . .
C13 C 0.40340(15) 0.2413(2) 0.44861(11) 0.0404(4) Uani 1 1 d . . . . .
H13A H 0.4394 0.2017 0.5072 0.049 Uiso 1 1 calc R U . . .
H13B H 0.4511 0.3319 0.4394 0.049 Uiso 1 1 calc R U . . .
C3 C 0.18320(16) 0.5312(2) 0.52261(13) 0.0496(5) Uani 1 1 d . . . . .
H3 H 0.1129 0.4910 0.4786 0.060 Uiso 1 1 calc R U . . .
C11 C 0.11480(17) 0.3071(3) 0.30162(13) 0.0551(5) Uani 1 1 d . . . . .
H11 H 0.0802 0.2171 0.3194 0.066 Uiso 1 1 calc R U . . .
C12 C 0.20361(18) 0.1736(2) 0.47788(14) 0.0551(5) Uani 1 1 d . . . . .
H12A H 0.2459 0.1391 0.5355 0.083 Uiso 1 1 calc R U . . .
H12B H 0.1921 0.0844 0.4385 0.083 Uiso 1 1 calc R U . . .
H12C H 0.1270 0.2165 0.4792 0.083 Uiso 1 1 calc R U . . .
C7 C 0.26310(18) 0.5104(2) 0.32864(13) 0.0536(5) Uani 1 1 d . . . . .
H7 H 0.3302 0.5589 0.3653 0.064 Uiso 1 1 calc R U . . .
C1 C 0.1652(2) 0.5030(3) 0.61334(15) 0.0704(7) Uani 1 1 d . . . . .
H1A H 0.1536 0.3909 0.6213 0.106 Uiso 1 1 calc R U . . .
H1B H 0.0959 0.5610 0.6190 0.106 Uiso 1 1 calc R U . . .
H1C H 0.2347 0.5392 0.6569 0.106 Uiso 1 1 calc R U . . .
C10 C 0.0645(2) 0.3727(4) 0.21948(15) 0.0732(7) Uani 1 1 d . . . . .
H10 H -0.0035 0.3265 0.1828 0.088 Uiso 1 1 calc R U . . .
C8 C 0.2125(2) 0.5750(3) 0.24716(16) 0.0747(7) Uani 1 1 d . . . . .
H8 H 0.2452 0.6667 0.2294 0.090 Uiso 1 1 calc R U . . .
C14 C 0.4659(2) 0.2695(3) 0.25421(15) 0.0712(7) Uani 1 1 d . . . . .
H14A H 0.4252 0.3295 0.2034 0.107 Uiso 1 1 calc R U . . .
H14B H 0.5265 0.2038 0.2403 0.107 Uiso 1 1 calc R U . . .
H14C H 0.5028 0.3417 0.3006 0.107 Uiso 1 1 calc R U . . .
C9 C 0.1144(2) 0.5043(4) 0.19251(15) 0.0791(8) Uani 1 1 d . . . . .
H9 H 0.0817 0.5460 0.1369 0.095 Uiso 1 1 calc R U . . .
C2 C 0.1972(2) 0.7099(3) 0.50727(17) 0.0734(7) Uani 1 1 d . . . . .
H2A H 0.2648 0.7508 0.5510 0.110 Uiso 1 1 calc R U . . .
H2B H 0.1258 0.7652 0.5109 0.110 Uiso 1 1 calc R U . . .
H2C H 0.2097 0.7259 0.4503 0.110 Uiso 1 1 calc R U . . .

loop_
_atom_site_aniso_label
_atom_site_aniso_U_11
_atom_site_aniso_U_22
_atom_site_aniso_U_33
_atom_site_aniso_U_23
_atom_site_aniso_U_13
_atom_site_aniso_U_12
S1 0.0687(4) 0.0377(3) 0.0444(3) 0.0011(2) 0.0144(2) 0.0060(2)
O4 0.0558(8) 0.0599(9) 0.0388(7) 0.0016(6) 0.0076(6) -0.0002(7)
O1 0.0416(8) 0.0591(9) 0.0518(8) -0.0113(7) 0.0048(6) -0.0046(6)
O3 0.0791(11) 0.0760(11) 0.0599(9) 0.0008(8) 0.0128(8) 0.0409(9)
O2 0.1319(15) 0.0469(9) 0.0884(12) -0.0167(8) 0.0532(11) -0.0290(10)
C5 0.0374(9) 0.0348(9) 0.0370(9) 0.0037(7) 0.0059(7) -0.0053(7)
C4 0.0405(10) 0.0396(10) 0.0354(9) 0.0052(7) 0.0079(8) -0.0044(8)
C6 0.0357(9) 0.0400(10) 0.0375(9) 0.0003(7) 0.0065(7) 0.0048(7)
C13 0.0456(10) 0.0354(9) 0.0370(9) 0.0026(7) 0.0050(7) 0.0034(8)
C3 0.0413(10) 0.0588(12) 0.0462(11) -0.0062(9) 0.0067(8) 0.0039(9)
C11 0.0465(11) 0.0628(13) 0.0511(12) -0.0064(10) 0.0039(9) 0.0005(10)
C12 0.0582(12) 0.0469(12) 0.0602(12) 0.0091(10) 0.0155(10) -0.0132(9)
C7 0.0506(11) 0.0536(12) 0.0550(12) 0.0150(10) 0.0110(9) 0.0008(9)
C1 0.0640(14) 0.0931(19) 0.0602(14) -0.0028(12) 0.0273(11) 0.0078(13)
C10 0.0545(13) 0.106(2) 0.0471(13) -0.0106(13) -0.0074(10) 0.0207(14)
C8 0.0746(16) 0.0827(17) 0.0694(16) 0.0398(13) 0.0233(13) 0.0206(14)
C14 0.0871(17) 0.0728(16) 0.0617(14) 0.0078(12) 0.0339(12) -0.0047(13)
C9 0.0710(17) 0.115(2) 0.0498(13) 0.0260(15) 0.0139(12) 0.0452(16)
C2 0.0854(17) 0.0560(14) 0.0778(16) 0.0004(12) 0.0194(13) 0.0187(12)

loop_
_atom_type_symbol
_atom_type_description
_atom_type_scat_dispersion_real
_atom_type_scat_dispersion_imag
_atom_type_scat_source
C C 0.0033 0.0016 'International Tables Vol C Tables 4.2.6.8 and 6.1.1.4'
H H 0.0000 0.0000 'International Tables Vol C Tables 4.2.6.8 and 6.1.1.4'
O O 0.0106 0.0060 'International Tables Vol C Tables 4.2.6.8 and 6.1.1.4'
S S 0.1246 0.1234 'International Tables Vol C Tables 4.2.6.8 and 6.1.1.4'

loop_
_geom_angle_atom_site_label_1
_geom_angle_atom_site_label_2
_geom_angle_atom_site_label_3
_geom_angle
_geom_angle_site_symmetry_1
_geom_angle_site_symmetry_3
_geom_angle_publ_flag
O2 S1 O3 118.80(11) . . ?
O2 S1 O4 104.57(10) . . ?
O3 S1 O4 109.17(9) . . ?
O2 S1 C13 111.49(9) . . ?
O3 S1 C13 106.54(9) . . ?
O4 S1 C13 105.52(8) . . ?
C14 O4 S1 119.38(13) . . ?
C6 C5 C13 111.08(14) . . ?
C6 C5 C4 107.65(14) . . ?
C13 C5 C4 106.99(13) . . ?
C6 C5 C12 114.14(14) . . ?
C13 C5 C12 110.62(15) . . ?
C4 C5 C12 105.94(14) . . ?
O1 C4 C3 120.39(16) . . ?
O1 C4 C5 121.16(16) . . ?
C3 C4 C5 118.42(14) . . ?
C11 C6 C7 118.03(18) . . ?
C11 C6 C5 122.77(17) . . ?
C7 C6 C5 119.19(16) . . ?
C5 C13 S1 118.83(12) . . ?
C5 C13 H13A 107.6 . . ?
S1 C13 H13A 107.6 . . ?
C5 C13 H13B 107.6 . . ?
S1 C13 H13B 107.6 . . ?
H13A C13 H13B 107.0 . . ?
C1 C3 C4 109.17(16) . . ?
C1 C3 C2 110.34(19) . . ?
C4 C3 C2 110.46(17) . . ?
C1 C3 H3 108.9 . . ?
C4 C3 H3 108.9 . . ?
C2 C3 H3 108.9 . . ?
C6 C11 C10 120.5(2) . . ?
C6 C11 H11 119.8 . . ?
C10 C11 H11 119.8 . . ?
C5 C12 H12A 109.5 . . ?
C5 C12 H12B 109.5 . . ?
H12A C12 H12B 109.5 . . ?
C5 C12 H12C 109.5 . . ?
H12A C12 H12C 109.5 . . ?
H12B C12 H12C 109.5 . . ?
C8 C7 C6 121.1(2) . . ?
C8 C7 H7 119.5 . . ?
C6 C7 H7 119.5 . . ?
C3 C1 H1A 109.5 . . ?
C3 C1 H1B 109.5 . . ?
H1A C1 H1B 109.5 . . ?
C3 C1 H1C 109.5 . . ?
H1A C1 H1C 109.5 . . ?
H1B C1 H1C 109.5 . . ?
C9 C10 C11 120.4(2) . . ?
C9 C10 H10 119.8 . . ?
C11 C10 H10 119.8 . . ?
C9 C8 C7 120.0(2) . . ?
C9 C8 H8 120.0 . . ?
C7 C8 H8 120.0 . . ?
O4 C14 H14A 109.5 . . ?
O4 C14 H14B 109.5 . . ?
H14A C14 H14B 109.5 . . ?
O4 C14 H14C 109.5 . . ?
H14A C14 H14C 109.5 . . ?
H14B C14 H14C 109.5 . . ?
C10 C9 C8 120.0(2) . . ?
C10 C9 H9 120.0 . . ?
C8 C9 H9 120.0 . . ?
C3 C2 H2A 109.5 . . ?
C3 C2 H2B 109.5 . . ?
H2A C2 H2B 109.5 . . ?
C3 C2 H2C 109.5 . . ?
H2A C2 H2C 109.5 . . ?
H2B C2 H2C 109.5 . . ?

loop_
_geom_bond_atom_site_label_1
_geom_bond_atom_site_label_2
_geom_bond_distance
_geom_bond_site_symmetry_2
_geom_bond_publ_flag
S1 O2 1.4145(17) . ?
S1 O3 1.4215(16) . ?
S1 O4 1.5574(14) . ?
S1 C13 1.7722(18) . ?
O4 C14 1.443(3) . ?
O1 C4 1.208(2) . ?
C5 C6 1.530(2) . ?
C5 C13 1.539(2) . ?
C5 C4 1.545(2) . ?
C5 C12 1.543(2) . ?
C4 C3 1.523(2) . ?
C6 C11 1.379(3) . ?
C6 C7 1.387(3) . ?
C13 H13A 0.9700 . ?
C13 H13B 0.9700 . ?
C3 C1 1.523(3) . ?
C3 C2 1.530(3) . ?
C3 H3 0.9800 . ?
C11 C10 1.391(3) . ?
C11 H11 0.9300 . ?
C12 H12A 0.9600 . ?
C12 H12B 0.9600 . ?
C12 H12C 0.9600 . ?
C7 C8 1.379(3) . ?
C7 H7 0.9300 . ?
C1 H1A 0.9600 . ?
C1 H1B 0.9600 . ?
C1 H1C 0.9600 . ?
C10 C9 1.362(4) . ?
C10 H10 0.9300 . ?
C8 C9 1.367(4) . ?
C8 H8 0.9300 . ?
C14 H14A 0.9600 . ?
C14 H14B 0.9600 . ?
C14 H14C 0.9600 . ?
C9 H9 0.9300 . ?
C2 H2A 0.9600 . ?
C2 H2B 0.9600 . ?
C2 H2C 0.9600 . ?

loop_
_geom_torsion_atom_site_label_1
_geom_torsion_atom_site_label_2
_geom_torsion_atom_site_label_3
_geom_torsion_atom_site_label_4
_geom_torsion
_geom_torsion_site_symmetry_1
_geom_torsion_site_symmetry_2
_geom_torsion_site_symmetry_3
_geom_torsion_site_symmetry_4
_geom_torsion_publ_flag
O2 S1 O4 C14 -162.82(16) . . . . ?
O3 S1 O4 C14 -34.69(18) . . . . ?
C13 S1 O4 C14 79.47(16) . . . . ?
C6 C5 C4 O1 -125.00(18) . . . . ?
C13 C5 C4 O1 -5.5(2) . . . . ?
C12 C5 C4 O1 112.51(18) . . . . ?
C6 C5 C4 C3 57.07(19) . . . . ?
C13 C5 C4 C3 176.53(14) . . . . ?
C12 C5 C4 C3 -65.43(19) . . . . ?
C13 C5 C6 C11 113.78(19) . . . . ?
C4 C5 C6 C11 -129.39(18) . . . . ?
C12 C5 C6 C11 -12.1(2) . . . . ?
C13 C5 C6 C7 -65.2(2) . . . . ?
C4 C5 C6 C7 51.6(2) . . . . ?
C12 C5 C6 C7 168.91(17) . . . . ?
C6 C5 C13 S1 -59.56(18) . . . . ?
C4 C5 C13 S1 -176.79(11) . . . . ?
C12 C5 C13 S1 68.27(17) . . . . ?
O2 S1 C13 C5 -45.26(17) . . . . ?
O3 S1 C13 C5 -176.34(13) . . . . ?
O4 S1 C13 C5 67.68(14) . . . . ?
O1 C4 C3 C1 -62.0(2) . . . . ?
C5 C4 C3 C1 115.93(19) . . . . ?
O1 C4 C3 C2 59.5(2) . . . . ?
C5 C4 C3 C2 -122.57(18) . . . . ?
C7 C6 C11 C10 1.3(3) . . . . ?
C5 C6 C11 C10 -177.70(18) . . . . ?
C11 C6 C7 C8 -1.1(3) . . . . ?
C5 C6 C7 C8 177.89(19) . . . . ?
C6 C11 C10 C9 0.1(3) . . . . ?
C6 C7 C8 C9 -0.4(4) . . . . ?
C11 C10 C9 C8 -1.7(4) . . . . ?
C7 C8 C9 C10 1.9(4) . . . . ?
